data_4075563
loop_
_publ_author_name
'Shiue, Tsun-Wei'
'Yeh, Wen-Yann'
'Lee, Gene-Hsiang'
'Peng, Shie-Ming'

_publ_section_title
;
 Synthesis of Ph2PC&#x22EE;C(CH2)5C&#x22EE;CPPh2Ligand and Its
 Complexation with Tungsten Carbonyls to Form a Dinuclear Paddle-Wheel and
 a Tetranuclear Tripodal Compound
;
_journal_issue 17
_journal_name_full Organometallics
_journal_page_first 4150
_journal_paper_doi 10.1021/om0603722
_journal_volume 25
_journal_year 2006
_chemical_formula_sum 'C37 H30 O4 P2 W'
_chemical_formula_weight 784.40
_chemical_name_systematic
; 
 ? 
;
_space_group_IT_number 14
_symmetry_cell_setting monoclinic
_symmetry_space_group_name_Hall '-P 2yn'
_symmetry_space_group_name_H-M 'P 1 21/n 1'
_atom_sites_solution_hydrogens geom
_atom_sites_solution_primary direct
_atom_sites_solution_secondary difmap
_audit_creation_method SHELXL-97
_cell_angle_alpha 90.00
_cell_angle_beta 102.810(1)
_cell_angle_gamma 90.00
_cell_formula_units_Z 4
_cell_length_a 10.3289(6)
_cell_length_b 13.7759(8)
_cell_length_c 22.9406(13)
_cell_measurement_reflns_used 6841
_cell_measurement_temperature 150(1)
_cell_measurement_theta_max 27.55
_cell_measurement_theta_min 2.35
_cell_volume 3183.0(3)
_computing_cell_refinement 'Bruker SAINT'
_computing_data_collection 'Bruker SMART'
_computing_data_reduction 'Bruker SAINT'
_computing_molecular_graphics 'Bruker SHELXTL'
_computing_publication_material 'Bruker SHELXTL'
_computing_structure_refinement 'SHELXL-97 (Sheldrick, 1997)'
_computing_structure_solution 'SHELXS-97 (Sheldrick, 1990)'
_diffrn_ambient_temperature 150(1)
_diffrn_measured_fraction_theta_full 1.000
_diffrn_measured_fraction_theta_max 1.000
_diffrn_measurement_device_type 'BRUKER SMART APEXCCD area detector'
_diffrn_measurement_method 'omega scans'
_diffrn_radiation_monochromator graphite
_diffrn_radiation_source 'fine-focus sealed tube'
_diffrn_radiation_type MoK\a
_diffrn_radiation_wavelength 0.71073
_diffrn_reflns_av_R_equivalents 0.0291
_diffrn_reflns_av_sigmaI/netI 0.0200
_diffrn_reflns_limit_h_max 13
_diffrn_reflns_limit_h_min -13
_diffrn_reflns_limit_k_max 17
_diffrn_reflns_limit_k_min -17
_diffrn_reflns_limit_l_max 29
_diffrn_reflns_limit_l_min -29
_diffrn_reflns_number 41104
_diffrn_reflns_theta_full 27.50
_diffrn_reflns_theta_max 27.50
_diffrn_reflns_theta_min 1.74
_exptl_absorpt_coefficient_mu 3.769
_exptl_absorpt_correction_T_max 0.3140
_exptl_absorpt_correction_T_min 0.2544
_exptl_absorpt_correction_type multi-scan
_exptl_crystal_colour light-yellow
_exptl_crystal_density_diffrn 1.637
_exptl_crystal_density_meas 0
_exptl_crystal_density_method 'not measured'
_exptl_crystal_description block
_exptl_crystal_F_000 1552
_exptl_crystal_size_max 0.50
_exptl_crystal_size_mid 0.40
_exptl_crystal_size_min 0.40
_refine_diff_density_max 1.063
_refine_diff_density_min -0.776
_refine_diff_density_rms 0.084
_refine_ls_extinction_coef 0.00039(5)
_refine_ls_extinction_expression Fc^*^=kFc[1+0.001xFc^2^\l^3^/sin(2\q)]^-1/4^
_refine_ls_extinction_method SHELXL
_refine_ls_goodness_of_fit_ref 1.117
_refine_ls_hydrogen_treatment mixed
_refine_ls_matrix_type full
_refine_ls_number_parameters 398
_refine_ls_number_reflns 7315
_refine_ls_number_restraints 0
_refine_ls_restrained_S_all 1.117
_refine_ls_R_factor_all 0.0239
_refine_ls_R_factor_gt 0.0224
_refine_ls_shift/su_max 0.001
_refine_ls_shift/su_mean 0.000
_refine_ls_structure_factor_coef Fsqd
_refine_ls_weighting_details 'calc w=1/[\s^2^(Fo^2^)+(0.0176P)^2^+4.6992P] where P=(Fo^2^+2Fc^2^)/3'
_refine_ls_weighting_scheme calc
_refine_ls_wR_factor_gt 0.0500
_refine_ls_wR_factor_ref 0.0506
_reflns_number_gt 7035
_reflns_number_total 7315
_reflns_threshold_expression >2sigma(I)
_cod_data_source_file om0603722si20060501_043122.cif
_cod_data_source_block ic11139
_cod_depositor_comments
;
The following automatic conversions were performed:

'_symmetry_cell_setting' value 'Monoclinic' changed to 'monoclinic'
according to /home/saulius/struct/CIF-dictionaries/cif_core.dic
dictionary named 'cif_core.dic' version 2.4.1 from 2010-06-29.

Automatic conversion script
Id: cif_fix_values 1715 2011-07-08 13:25:40Z adriana 
;
_cod_original_sg_symbol_H-M P2(1)/n
_cod_database_code 4075563

loop_
_symmetry_equiv_pos_as_xyz
'x, y, z'
'-x+1/2, y+1/2, -z+1/2'
'-x, -y, -z'
'x-1/2, -y-1/2, z-1/2'

loop_
_atom_site_label
_atom_site_type_symbol
_atom_site_fract_x
_atom_site_fract_y
_atom_site_fract_z
_atom_site_U_iso_or_equiv
_atom_site_adp_type
_atom_site_occupancy
_atom_site_symmetry_multiplicity
_atom_site_calc_flag
_atom_site_refinement_flags
W W 0.468590(9) 0.326005(7) 0.063721(4) 0.01464(4) Uani 1 1 d .
P1 P 0.38107(7) 0.32932(5) 0.15813(3) 0.01662(12) Uani 1 1 d .
P2 P 0.65584(6) 0.20770(5) 0.09700(3) 0.01533(12) Uani 1 1 d .
O1 O 0.29121(19) 0.14150(15) 0.01746(10) 0.0303(5) Uani 1 1 d .
O2 O 0.6591(2) 0.50534(14) 0.10578(9) 0.0288(4) Uani 1 1 d .
O3 O 0.5520(2) 0.33697(15) -0.05941(8) 0.0287(5) Uani 1 1 d .
O4 O 0.2269(2) 0.45779(17) 0.00415(10) 0.0357(5) Uani 1 1 d .
C1 C 0.3540(3) 0.2078(2) 0.03529(12) 0.0208(5) Uani 1 1 d .
C2 C 0.5890(3) 0.44091(19) 0.09141(11) 0.0197(5) Uani 1 1 d .
C3 C 0.5219(3) 0.33158(18) -0.01405(11) 0.0189(5) Uani 1 1 d .
C4 C 0.3155(3) 0.4115(2) 0.02727(12) 0.0222(5) Uani 1 1 d .
C5 C 0.2955(3) 0.22259(19) 0.16839(12) 0.0223(5) Uani 1 1 d .
C6 C 0.2402(3) 0.1472(2) 0.17093(13) 0.0269(6) Uani 1 1 d .
C7 C 0.1771(3) 0.0518(2) 0.17094(17) 0.0381(8) Uani 1 1 d .
H7A H 0.0809 0.0575 0.1531 0.046 Uiso 1 1 calc R
H7B H 0.1876 0.0288 0.2126 0.046 Uiso 1 1 calc R
C8 C 0.2394(4) -0.0220(2) 0.13528(17) 0.0439(8) Uani 1 1 d .
H8A H 0.1854 -0.0820 0.1299 0.053 Uiso 1 1 calc R
H8B H 0.2386 0.0049 0.0952 0.053 Uiso 1 1 calc R
C9 C 0.3815(4) -0.0469(2) 0.16642(16) 0.0423(8) Uani 1 1 d .
H9A H 0.4344 0.0137 0.1725 0.051 Uiso 1 1 calc R
H9B H 0.3814 -0.0741 0.2064 0.051 Uiso 1 1 calc R
C10 C 0.4481(4) -0.1181(3) 0.13285(17) 0.0457(9) Uani 1 1 d .
H10A H 0.3911 -0.1765 0.1244 0.055 Uiso 1 1 calc R
H10B H 0.5329 -0.1384 0.1594 0.055 Uiso 1 1 calc R
C11 C 0.4774(4) -0.0833(2) 0.07468(15) 0.0382(8) Uani 1 1 d .
H11A H 0.5314 -0.1331 0.0599 0.046 Uiso 1 1 calc R
H11B H 0.3926 -0.0768 0.0447 0.046 Uiso 1 1 calc R
C12 C 0.5481(3) 0.0096(2) 0.07951(12) 0.0252(6) Uani 1 1 d .
C13 C 0.6021(3) 0.08648(19) 0.08481(11) 0.0202(5) Uani 1 1 d .
C14 C 0.2546(3) 0.42307(19) 0.15612(11) 0.0190(5) Uani 1 1 d .
C15 C 0.1268(3) 0.4017(2) 0.16003(17) 0.0369(7) Uani 1 1 d .
H15A H 0.1027 0.3364 0.1658 0.044 Uiso 1 1 calc R
C16 C 0.0327(3) 0.4749(3) 0.1556(2) 0.0507(10) Uani 1 1 d .
H16A H -0.0552 0.4595 0.1587 0.061 Uiso 1 1 calc R
C17 C 0.0661(3) 0.5691(3) 0.14685(17) 0.0418(8) Uani 1 1 d .
H17A H 0.0011 0.6189 0.1430 0.050 Uiso 1 1 calc R
C18 C 0.1936(3) 0.5914(2) 0.14365(16) 0.0381(8) Uani 1 1 d .
H18A H 0.2172 0.6569 0.1382 0.046 Uiso 1 1 calc R
C19 C 0.2881(3) 0.5190(2) 0.14826(15) 0.0322(7) Uani 1 1 d .
H19A H 0.3763 0.5350 0.1460 0.039 Uiso 1 1 calc R
C20 C 0.4848(3) 0.34944(18) 0.23319(11) 0.0196(5) Uani 1 1 d .
C21 C 0.4528(3) 0.3074(2) 0.28310(12) 0.0260(6) Uani 1 1 d .
H21A H 0.3783 0.2654 0.2785 0.031 Uiso 1 1 calc R
C22 C 0.5294(3) 0.3266(2) 0.33968(13) 0.0318(7) Uani 1 1 d .
H22A H 0.5071 0.2975 0.3737 0.038 Uiso 1 1 calc R
C23 C 0.6377(3) 0.3878(2) 0.34702(13) 0.0320(7) Uani 1 1 d .
H23A H 0.6899 0.4006 0.3858 0.038 Uiso 1 1 calc R
C24 C 0.6692(3) 0.4298(2) 0.29778(14) 0.0353(7) Uani 1 1 d .
H24A H 0.7431 0.4724 0.3025 0.042 Uiso 1 1 calc R
C25 C 0.5936(3) 0.4104(2) 0.24101(13) 0.0295(6) Uani 1 1 d .
H25A H 0.6169 0.4393 0.2072 0.035 Uiso 1 1 calc R
C26 C 0.7469(3) 0.19749(18) 0.17481(11) 0.0191(5) Uani 1 1 d .
C27 C 0.6783(3) 0.16867(19) 0.21748(12) 0.0219(5) Uani 1 1 d .
H27A H 0.5856 0.1568 0.2061 0.026 Uiso 1 1 calc R
C28 C 0.7445(3) 0.1571(2) 0.27684(13) 0.0272(6) Uani 1 1 d .
H28A H 0.6970 0.1370 0.3058 0.033 Uiso 1 1 calc R
C29 C 0.8790(3) 0.1748(2) 0.29376(13) 0.0310(7) Uani 1 1 d .
H29A H 0.9243 0.1670 0.3343 0.037 Uiso 1 1 calc R
C30 C 0.9475(3) 0.2038(3) 0.25167(14) 0.0356(7) Uani 1 1 d .
H30A H 1.0401 0.2163 0.2634 0.043 Uiso 1 1 calc R
C31 C 0.8823(3) 0.2151(2) 0.19205(13) 0.0286(6) Uani 1 1 d .
H31A H 0.9304 0.2348 0.1632 0.034 Uiso 1 1 calc R
C32 C 0.7899(2) 0.21715(19) 0.05706(11) 0.0189(5) Uani 1 1 d .
C33 C 0.8297(3) 0.3082(2) 0.04278(13) 0.0262(6) Uani 1 1 d .
H33A H 0.7841 0.3640 0.0521 0.031 Uiso 1 1 calc R
C34 C 0.9355(3) 0.3195(2) 0.01506(14) 0.0305(6) Uani 1 1 d .
H34A H 0.9626 0.3826 0.0059 0.037 Uiso 1 1 calc R
C35 C 1.0005(3) 0.2390(2) 0.00099(13) 0.0309(7) Uani 1 1 d .
H35A H 1.0726 0.2463 -0.0182 0.037 Uiso 1 1 calc R
C36 C 0.9618(3) 0.1478(3) 0.01454(16) 0.0385(8) Uani 1 1 d .
H36A H 1.0074 0.0924 0.0048 0.046 Uiso 1 1 calc R
C37 C 0.8562(3) 0.1365(2) 0.04240(14) 0.0295(6) Uani 1 1 d .
H37A H 0.8295 0.0733 0.0514 0.035 Uiso 1 1 calc R

loop_
_atom_site_aniso_label
_atom_site_aniso_U_11
_atom_site_aniso_U_22
_atom_site_aniso_U_33
_atom_site_aniso_U_23
_atom_site_aniso_U_13
_atom_site_aniso_U_12
W 0.01545(6) 0.01520(6) 0.01358(6) 0.00163(4) 0.00390(4) 0.00181(4)
P1 0.0193(3) 0.0153(3) 0.0164(3) 0.0006(2) 0.0064(2) -0.0006(2)
P2 0.0158(3) 0.0145(3) 0.0152(3) 0.0016(2) 0.0025(2) 0.0004(2)
O1 0.0216(10) 0.0290(11) 0.0390(12) -0.0064(9) 0.0039(9) -0.0033(9)
O2 0.0352(11) 0.0241(10) 0.0293(11) -0.0040(8) 0.0121(9) -0.0082(9)
O3 0.0346(11) 0.0368(12) 0.0155(9) 0.0008(8) 0.0074(8) -0.0010(9)
O4 0.0298(11) 0.0419(13) 0.0362(12) 0.0137(10) 0.0092(9) 0.0154(10)
C1 0.0163(12) 0.0270(14) 0.0196(13) 0.0017(10) 0.0053(10) 0.0045(11)
C2 0.0231(13) 0.0203(12) 0.0175(12) 0.0018(10) 0.0084(10) 0.0038(10)
C3 0.0207(12) 0.0181(12) 0.0163(12) 0.0007(9) 0.0009(10) 0.0024(10)
C4 0.0226(13) 0.0237(13) 0.0225(13) 0.0032(11) 0.0098(11) 0.0009(11)
C5 0.0265(14) 0.0197(13) 0.0227(13) -0.0015(10) 0.0100(11) -0.0011(11)
C6 0.0280(14) 0.0231(14) 0.0324(15) -0.0022(11) 0.0128(12) -0.0009(11)
C7 0.0372(18) 0.0247(15) 0.058(2) -0.0028(14) 0.0219(16) -0.0098(13)
C8 0.058(2) 0.0278(16) 0.049(2) -0.0054(15) 0.0179(18) -0.0135(16)
C9 0.057(2) 0.0314(17) 0.045(2) 0.0028(15) 0.0240(17) -0.0025(15)
C10 0.061(2) 0.0303(17) 0.051(2) 0.0016(15) 0.0240(19) -0.0044(16)
C11 0.063(2) 0.0199(14) 0.0380(18) -0.0100(12) 0.0254(16) -0.0153(14)
C12 0.0346(15) 0.0220(14) 0.0196(13) 0.0002(10) 0.0075(11) -0.0014(11)
C13 0.0214(13) 0.0194(13) 0.0181(12) 0.0028(10) 0.0007(10) 0.0026(10)
C14 0.0203(12) 0.0202(12) 0.0170(12) -0.0015(10) 0.0051(10) 0.0028(10)
C15 0.0232(15) 0.0256(15) 0.062(2) -0.0011(14) 0.0107(14) -0.0017(12)
C16 0.0227(16) 0.044(2) 0.086(3) -0.006(2) 0.0132(17) 0.0051(15)
C17 0.0378(18) 0.0358(18) 0.051(2) -0.0035(15) 0.0086(16) 0.0163(15)
C18 0.0463(19) 0.0213(15) 0.051(2) 0.0015(14) 0.0197(16) 0.0080(13)
C19 0.0326(16) 0.0237(14) 0.0446(18) 0.0007(13) 0.0177(14) 0.0026(12)
C20 0.0233(13) 0.0168(12) 0.0184(12) -0.0002(9) 0.0037(10) 0.0023(10)
C21 0.0303(15) 0.0292(15) 0.0193(13) 0.0021(11) 0.0073(11) 0.0001(12)
C22 0.0455(18) 0.0332(16) 0.0177(13) 0.0031(12) 0.0090(13) 0.0061(13)
C23 0.0461(18) 0.0264(15) 0.0190(13) -0.0028(11) -0.0023(12) 0.0020(13)
C24 0.0433(18) 0.0294(16) 0.0280(16) -0.0008(12) -0.0029(13) -0.0115(14)
C25 0.0397(17) 0.0265(14) 0.0206(13) 0.0040(11) 0.0031(12) -0.0086(12)
C26 0.0234(13) 0.0155(12) 0.0174(12) 0.0005(9) 0.0024(10) 0.0019(10)
C27 0.0232(13) 0.0226(13) 0.0199(13) 0.0016(10) 0.0045(10) 0.0042(10)
C28 0.0363(16) 0.0260(14) 0.0198(13) 0.0040(11) 0.0076(12) 0.0062(12)
C29 0.0374(17) 0.0325(16) 0.0185(13) 0.0018(11) -0.0033(12) 0.0025(13)
C30 0.0290(16) 0.0481(19) 0.0250(15) 0.0012(14) -0.0042(12) -0.0081(14)
C31 0.0256(14) 0.0372(16) 0.0216(14) 0.0026(12) 0.0026(11) -0.0075(12)
C32 0.0161(12) 0.0235(13) 0.0170(12) 0.0014(10) 0.0037(9) 0.0022(10)
C33 0.0270(14) 0.0230(14) 0.0313(15) 0.0046(11) 0.0123(12) 0.0045(11)
C34 0.0248(14) 0.0346(16) 0.0344(16) 0.0107(13) 0.0118(12) 0.0018(12)
C35 0.0207(13) 0.0472(19) 0.0269(14) 0.0008(13) 0.0100(11) 0.0033(12)
C36 0.0302(16) 0.0400(18) 0.049(2) -0.0091(15) 0.0173(15) 0.0084(14)
C37 0.0254(14) 0.0260(14) 0.0381(17) -0.0033(12) 0.0093(12) 0.0024(12)

loop_
_atom_type_symbol
_atom_type_description
_atom_type_scat_dispersion_real
_atom_type_scat_dispersion_imag
_atom_type_scat_source
C C 0.0033 0.0016 'International Tables Vol C Tables 4.2.6.8 and 6.1.1.4'
H H 0.0000 0.0000 'International Tables Vol C Tables 4.2.6.8 and 6.1.1.4'
O O 0.0106 0.0060 'International Tables Vol C Tables 4.2.6.8 and 6.1.1.4'
P P 0.1023 0.0942 'International Tables Vol C Tables 4.2.6.8 and 6.1.1.4'
W W -0.8490 6.8722 'International Tables Vol C Tables 4.2.6.8 and 6.1.1.4'

loop_
_geom_angle_atom_site_label_1
_geom_angle_atom_site_label_2
_geom_angle_atom_site_label_3
_geom_angle
C3 W C4 87.26(10)
C3 W C2 88.75(10)
C4 W C2 92.56(11)
C3 W C1 90.02(10)
C4 W C1 89.29(11)
C2 W C1 177.73(10)
C3 W P2 87.14(7)
C4 W P2 172.75(8)
C2 W P2 91.93(7)
C1 W P2 86.11(7)
C3 W P1 174.27(7)
C4 W P1 87.01(8)
C2 W P1 91.64(7)
C1 W P1 89.77(7)
P2 W P1 98.56(2)
C5 P1 C14 102.50(13)
C5 P1 C20 101.94(12)
C14 P1 C20 100.49(12)
C5 P1 W 112.70(9)
C14 P1 W 112.35(8)
C20 P1 W 124.15(9)
C13 P2 C32 103.60(12)
C13 P2 C26 99.08(12)
C32 P2 C26 102.24(12)
C13 P2 W 111.82(9)
C32 P2 W 114.77(8)
C26 P2 W 122.73(8)
O1 C1 W 177.5(2)
O2 C2 W 178.0(2)
O3 C3 W 178.5(2)
O4 C4 W 176.9(3)
C6 C5 P1 174.3(3)
C5 C6 C7 176.0(3)
C6 C7 C8 110.8(3)
C9 C8 C7 112.0(3)
C10 C9 C8 114.1(3)
C9 C10 C11 116.7(3)
C12 C11 C10 113.8(3)
C13 C12 C11 177.3(3)
C12 C13 P2 169.4(3)
C15 C14 C19 118.9(3)
C15 C14 P1 122.5(2)
C19 C14 P1 118.6(2)
C14 C15 C16 120.4(3)
C17 C16 C15 120.3(3)
C18 C17 C16 119.8(3)
C17 C18 C19 120.3(3)
C18 C19 C14 120.3(3)
C25 C20 C21 118.8(3)
C25 C20 P1 120.1(2)
C21 C20 P1 121.0(2)
C20 C21 C22 120.1(3)
C23 C22 C21 120.6(3)
C24 C23 C22 119.4(3)
C23 C24 C25 120.3(3)
C20 C25 C24 120.7(3)
C31 C26 C27 119.3(2)
C31 C26 P2 122.2(2)
C27 C26 P2 118.5(2)
C26 C27 C28 120.5(3)
C29 C28 C27 120.0(3)
C30 C29 C28 119.8(3)
C29 C30 C31 120.6(3)
C26 C31 C30 119.9(3)
C33 C32 C37 118.8(3)
C33 C32 P2 118.8(2)
C37 C32 P2 122.4(2)
C32 C33 C34 121.1(3)
C35 C34 C33 119.5(3)
C34 C35 C36 120.2(3)
C35 C36 C37 120.3(3)
C32 C37 C36 120.1(3)

loop_
_geom_bond_atom_site_label_1
_geom_bond_atom_site_label_2
_geom_bond_distance
W C3 1.982(3)
W C4 2.000(3)
W C2 2.026(3)
W C1 2.034(3)
W P2 2.5150(6)
W P1 2.5255(7)
P1 C5 1.758(3)
P1 C14 1.830(3)
P1 C20 1.836(3)
P2 C13 1.763(3)
P2 C32 1.826(3)
P2 C26 1.829(3)
O1 C1 1.142(3)
O2 C2 1.147(3)
O3 C3 1.153(3)
O4 C4 1.145(3)
C5 C6 1.193(4)
C6 C7 1.467(4)
C7 C8 1.533(5)
C8 C9 1.522(5)
C9 C10 1.504(5)
C10 C11 1.511(5)
C11 C12 1.465(4)
C12 C13 1.190(4)
C14 C15 1.375(4)
C14 C19 1.387(4)
C15 C16 1.388(4)
C16 C17 1.369(5)
C17 C18 1.369(5)
C18 C19 1.383(4)
C20 C25 1.382(4)
C20 C21 1.387(4)
C21 C22 1.388(4)
C22 C23 1.380(5)
C23 C24 1.371(4)
C24 C25 1.388(4)
C26 C31 1.387(4)
C26 C27 1.388(4)
C27 C28 1.391(4)
C28 C29 1.379(4)
C29 C30 1.377(5)
C30 C31 1.393(4)
C32 C33 1.382(4)
C32 C37 1.386(4)
C33 C34 1.389(4)
C34 C35 1.372(4)
C35 C36 1.374(5)
C36 C37 1.390(4)
